data_7134977
loop_
_publ_author_name
'Genoux, Alexandre'
'Wong, Tak Hin'
'Fadaei-Tirani, Farzaneh'
'Severin, Kay'

_publ_section_title
;
 Covalent capture of nitrous oxide by phosphanides.
;
_journal_issue 80
_journal_name_full 'Chemical communications (Cambridge, England)'
_journal_page_first 15654
_journal_page_last 15657
_journal_paper_doi 10.1039/d5cc04154f
_journal_volume 61
_journal_year 2025
_chemical_formula_moiety 'C60 H90 Cl4 Ir2 Li2 O2 P2, C4 H8 O'
_chemical_formula_sum 'C64 H98 Cl4 Ir2 Li2 O3 P2'
_chemical_formula_weight 1517.44
_space_group_crystal_system monoclinic
_space_group_IT_number 14
_space_group_name_Hall '-P 2ybc'
_space_group_name_H-M_alt 'P 1 21/c 1'
_atom_sites_solution_hydrogens geom
_atom_sites_solution_primary dual
_atom_sites_solution_secondary difmap
_audit_creation_date 2025-06-04
_audit_creation_method
;
Olex2 1.5
(compiled 2025.05.31 svn.r86d253d1 for OlexSys, GUI svn.r7254)
;
_audit_update_record
;
2025-07-17 deposited with the CCDC.	2025-09-09 downloaded from the CCDC.
;
_cell_angle_alpha 90
_cell_angle_beta 99.0460(6)
_cell_angle_gamma 90
_cell_formula_units_Z 2
_cell_length_a 10.52239(8)
_cell_length_b 18.32736(16)
_cell_length_c 17.04898(11)
_cell_measurement_reflns_used 29587
_cell_measurement_temperature 139.99(10)
_cell_measurement_theta_max 74.5010
_cell_measurement_theta_min 3.5520
_cell_volume 3246.96(4)
_computing_cell_refinement 'CrysAlisPro 1.171.43.130a (Rigaku OD, 2024)'
_computing_data_collection 'CrysAlisPro system (CCD 43.130a 64-bit (release 05-07-2024))'
_computing_data_reduction 'CrysAlisPro 1.171.43.130a (Rigaku OD, 2024)'
_computing_molecular_graphics 'Olex2 1.5 (Dolomanov et al., 2009)'
_computing_publication_material 'Olex2 1.5 (Dolomanov et al., 2009)'
_computing_structure_refinement 'ShelXL 2019/3 (Sheldrick, 2015)'
_computing_structure_solution 'ShelXT 2018/2 (Sheldrick, 2015)'
_diffrn_ambient_environment N~2~
_diffrn_ambient_temperature 139.99(10)
_diffrn_detector 'Hybrid Pixel Array Detector'
_diffrn_detector_area_resol_mean 10.0000
_diffrn_detector_type 'HyPix-Arc 150'
_diffrn_measured_fraction_theta_full 0.998
_diffrn_measured_fraction_theta_max 0.977
_diffrn_measurement_details
;
List of Runs (angles in degrees, time in seconds):

  # Type    Start    End  Width  t~exp~   \w     \q     \k     \f   Frames
#--------------------------------------------------------------------------
  1  \w    -99.00 -74.00   0.50    0.10    --  -71.12 153.00-165.00   50
  2  \w   -108.00 -82.00   0.50    0.10    --  -64.59 153.00-165.00   52
  3  \w   -113.00 -79.00   0.50    0.10    --  -76.25 139.00 -31.14   68
  4  \w   -107.00 -79.00   0.50    0.10    --  -76.25 130.00 -33.19   56
  5  \w    -73.00 -47.00   0.50    0.10    --  -76.25 125.00 -37.21   52
  6  \w   -101.00 -75.00   0.50    0.10    --  -76.25 125.00 -37.21   52
  7  \w   -107.00 -71.00   0.50    0.10    --  -76.25 130.00  13.32   72
  8  \w    -80.00 -55.00   0.50    0.10    --  -64.59 122.00  34.00   50
  9  \w    -76.00 -34.00   0.50    0.10    --  -71.12 122.00  34.00   84
 10  \w    -67.00 -38.00   0.50    0.10    --  -71.12   0.00 120.00   58
 11  \w    -70.00 -34.00   0.50    0.10    --  -71.12   0.00  30.00   72
 12  \w    -69.00 -34.00   0.50    0.10    --  -71.12   0.00 -90.00   70
 13  \w   -113.00 -88.00   0.50    0.10    --  -76.25 -73.00 -25.42   50
 14  \w   -111.00 -86.00   0.50    0.10    --  -76.25 -77.00  -9.04   50
 15  \w   -110.00 -85.00   0.50    0.10    --  -76.25 -74.00  54.01   50
 16  \w   -111.00 -82.00   0.50    0.10    --  -76.25 -75.00 114.81   58
 17  \w   -102.00 -77.00   0.50    0.10    --  -64.59-153.00 153.00   50
 18  \w   -107.00 -56.00   0.50    0.10    --  -71.12-153.00 153.00  102
 19  \w     47.00  72.00   0.50    0.10    --   63.87-153.00 153.00   50
 20  \w     55.00  80.00   0.50    0.10    --   75.73-153.00 153.00   50
 21  \w     56.00  81.00   0.50    0.10    --   76.61-153.00 153.00   50
 22  \w     87.00 116.00   0.50    0.10    --   79.75-138.00 -39.07   58
 23  \w     46.00  75.00   0.50    0.10    --   79.75-138.00 -39.07   58
 24  \w     36.00  61.00   0.50    0.10    --   76.61-125.00   0.00   50
 25  \w     65.00 100.00   0.50    0.10    --   76.61-125.00  90.00   70
 26  \w     59.00 101.00   0.50    0.10    --   76.61-125.00 120.00   84
 27  \w     75.00 101.00   0.50    0.10    --   76.61-125.00   0.00   52
 28  \w     68.00  93.00   0.50    0.10    --   76.61-122.00 -47.00   50
 29  \w     31.00  56.00   0.50    0.10    --   63.87-122.00 -47.00   50
 30  \w     46.00  99.00   0.50    0.10    --   79.75-113.00  10.38  106
 31  \w     37.00  71.00   0.50    0.10    --   75.73-111.00 -90.00   68
 32  \w     28.00  64.00   0.50    0.10    --   63.87 -95.00-120.00   72
 33  \w     43.00  68.00   0.50    0.10    --   76.61 -95.00 -90.00   50
 34  \w     52.00  77.00   0.50    0.10    --   76.61 -95.00-120.00   50
 35  \w     55.00  80.00   0.50    0.10    --   76.61 -95.00-180.00   50
 36  \w     41.00  67.00   0.50    0.10    --   76.61 -95.00  60.00   52
 37  \w     45.00  74.00   0.50    0.10    --   76.61 -95.00 150.00   58
 38  \w     29.00  70.00   0.50    0.10    --   63.87 -95.00 120.00   82
 39  \w     32.00  69.00   0.50    0.10    --   63.87 -95.00-180.00   74
 40  \w     62.00  87.00   0.50    0.10    --   75.73 153.00-165.00   50
 41  \w     63.00  88.00   0.50    0.10    --   76.61 153.00-165.00   50
 42  \w     47.00 115.00   0.50    0.10    --   79.75   6.00 -59.88  136
 43  \w     66.00  92.00   0.50    0.10    --   79.75  21.00-124.81   52
 44  \w     69.00 123.00   0.50    0.10    --   79.75  22.00  76.81  108
 45  \w     91.00 116.00   0.50    0.10    --   79.75  22.00 134.41   50
 46  \w     64.00 127.00   0.50    0.10    --   79.75  22.00 107.38  126
 47  \w     58.00  83.00   0.50    0.10    --   79.75  19.00  65.75   50
 48  \w     94.00 120.00   0.50    0.10    --   79.75  19.00  65.75   52
 49  \w     61.00 123.00   0.50    0.10    --   79.75  10.00  17.73  124
;
_diffrn_measurement_device 'four-circle diffractometer'
_diffrn_measurement_device_type 'XtaLAB Synergy R, DW system, HyPix-Arc 150'
_diffrn_measurement_method '\w scans'
_diffrn_orient_matrix_type 'CrysAlisPro convention (1999,Acta A55,543-557)'
_diffrn_orient_matrix_UB_11 -0.0008735000
_diffrn_orient_matrix_UB_12 -0.0830979000
_diffrn_orient_matrix_UB_13 -0.0138092000
_diffrn_orient_matrix_UB_21 -0.1085796000
_diffrn_orient_matrix_UB_22 0.0090391000
_diffrn_orient_matrix_UB_23 -0.0713156000
_diffrn_orient_matrix_UB_31 0.1008881000
_diffrn_orient_matrix_UB_32 0.0089743000
_diffrn_orient_matrix_UB_33 -0.0556646000
_diffrn_radiation_monochromator mirror
_diffrn_radiation_probe x-ray
_diffrn_radiation_type 'Cu K\a'
_diffrn_radiation_wavelength 1.54184
_diffrn_reflns_av_R_equivalents 0.0262
_diffrn_reflns_av_unetI/netI 0.0185
_diffrn_reflns_Laue_measured_fraction_full 0.998
_diffrn_reflns_Laue_measured_fraction_max 0.977
_diffrn_reflns_limit_h_max 13
_diffrn_reflns_limit_h_min -12
_diffrn_reflns_limit_k_max 22
_diffrn_reflns_limit_k_min -22
_diffrn_reflns_limit_l_max 20
_diffrn_reflns_limit_l_min -21
_diffrn_reflns_number 45359
_diffrn_reflns_point_group_measured_fraction_full 0.998
_diffrn_reflns_point_group_measured_fraction_max 0.977
_diffrn_reflns_theta_full 67.684
_diffrn_reflns_theta_max 75.625
_diffrn_reflns_theta_min 3.565
_diffrn_source 'Rotating-anode X-ray tube'
_diffrn_source_type 'Rigaku (Cu) X-ray Source'
_exptl_absorpt_coefficient_mu 10.118
_exptl_absorpt_correction_T_max 0.759
_exptl_absorpt_correction_T_min 0.473
_exptl_absorpt_correction_type gaussian
_exptl_absorpt_process_details
;
CrysAlisPro 1.171.43.130a (Rigaku Oxford Diffraction, 2024)
Numerical absorption correction based on Gaussian integration over
a multifaceted crystal model.
Empirical absorption correction using spherical harmonics
as implemented in SCALE3 ABSPACK scaling algorithm
;
_exptl_crystal_colour 'clear intense orange'
_exptl_crystal_density_diffrn 1.552
_exptl_crystal_description prism
_exptl_crystal_F_000 1528
_exptl_crystal_size_max 0.09
_exptl_crystal_size_mid 0.07
_exptl_crystal_size_min 0.04
_refine_diff_density_max 1.448
_refine_diff_density_min -1.008
_refine_diff_density_rms 0.107
_refine_ls_extinction_method none
_refine_ls_goodness_of_fit_ref 1.056
_refine_ls_hydrogen_treatment constr
_refine_ls_matrix_type full
_refine_ls_number_parameters 457
_refine_ls_number_reflns 6598
_refine_ls_number_restraints 417
_refine_ls_restrained_S_all 1.047
_refine_ls_R_factor_all 0.0305
_refine_ls_R_factor_gt 0.0277
_refine_ls_shift/su_max 0.001
_refine_ls_shift/su_mean 0.000
_refine_ls_structure_factor_coef Fsqd
_refine_ls_weighting_details 'w=1/[\s^2^(Fo^2^)+(0.0423P)^2^+6.8536P] where P=(Fo^2^+2Fc^2^)/3'
_refine_ls_weighting_scheme calc
_refine_ls_wR_factor_gt 0.0765
_refine_ls_wR_factor_ref 0.0779
_reflns_Friedel_coverage 0.000
_reflns_number_gt 6040
_reflns_number_total 6598
_reflns_threshold_expression 'I > 2\s(I)'
_cod_data_source_file d5cc04154f2.cif
_cod_data_source_block ga-189-ir-1
_cod_depositor_comments
;
The following automatic conversions were performed:

data item '_exptl_absorpt_correction_type' value 'Gaussian' was
changed to 'gaussian' in accordance with the
/home/data/users/saulius/crontab/automatic-downloads/rss-feeds/RSC/lib/dictionaries/cif_core.dic
dictionary named 'cif_core.dic' version 2.4.2 last updated on
2011-04-26.

Automatic conversion script
Id: cif_fix_values 8170 2020-07-09 18:12:32Z antanas 

 Adding full bibliography for 7134977--7134981.cif.
;
_cod_database_code 7134977
_shelx_shelxl_version_number 2019/3
_audit_contact_author 'Farzaneh Fadaei Tirani'
_chemical_oxdiff_formula 'C64 H98 Cl4 Ir2 Li2 O3 P2'
_shelx_space_group_comment
;
The symmetry employed for this shelxl refinement is uniquely defined
by the following loop, which should always be used as a source of
symmetry information in preference to the above space-group names.
They are only intended as comments.
;
_shelx_estimated_absorpt_t_max 0.688
_shelx_estimated_absorpt_t_min 0.463
_olex2_refinement_description
;
1. Fixed Uiso
 At 1.2 times of:
  All C(H) groups, All C(H,H) groups
 At 1.5 times of:
  All C(H,H,H) groups
2. Restrained distances
 O2-C31 = O2-C34
 1.44 with sigma of 0.01
 C31-C32 = C33-C34
 1.53 with sigma of 0.01
 C32-C33
 1.54 with sigma of 0.01
 O2-C32 = O2-C33 = C31-C33 = C32-C34
 2.38 with sigma of 0.01
 C22A-C21 \\sim C22B-C21 \\sim C30A-C21 \\sim C29B-C21 \\sim C29A-C21 \\sim
C30B-C21
 with sigma of 0.02
 C23A-C22A \\sim C23B-C22B \\sim C30A-C25A \\sim C25B-C29B \\sim C29A-C27A
\\sim C27B-C30B
 with sigma of 0.02
 C28A-C27A \\sim C26A-C27A \\sim C28B-C23B \\sim C23B-C24B \\sim C25A-C24A
\\sim C24A-C23A \\sim C27B-
 C26B \\sim C25B-C26B \\sim C25A-C26A \\sim C27B-C28B \\sim C24B-C25B \\sim
C28A-C23A
 with sigma of 0.02
3. Uiso/Uaniso restraints and constraints
C22A \\sim C22B \\sim C23A \\sim C23B \\sim C24A \\sim C24B \\sim C25A \\sim
C25B \\sim C26A \\sim C26B \\sim C27A \\sim C27B \\sim C28A \\sim C28B \\sim
C29A \\sim C29B \\sim C30A \\sim C30B: within 2A with sigma of 0.01 and sigma
for terminal atoms of 0.02 within 2A
O2 \\sim C31 \\sim C32 \\sim C33 \\sim C34: within 2A with sigma of 0.005 and
sigma for terminal atoms of 0.01 within 2A
4. Others
 Sof(C22B)=Sof(H22C)=Sof(H22D)=Sof(C23B)=Sof(H23B)=Sof(C24B)=Sof(H24C)=
 Sof(H24D)=Sof(C25B)=Sof(H25B)=Sof(C26B)=Sof(H26C)=Sof(H26D)=Sof(C27B)=
 Sof(H27B)=Sof(C28B)=Sof(H28C)=Sof(H28D)=Sof(C29B)=Sof(H29C)=Sof(H29D)=
 Sof(C30B)=Sof(H30C)=Sof(H30D)=1-FVAR(1)
 Sof(C22A)=Sof(H22A)=Sof(H22B)=Sof(C23A)=Sof(H23A)=Sof(C24A)=Sof(H24A)=
 Sof(H24B)=Sof(C25A)=Sof(H25A)=Sof(C26A)=Sof(H26A)=Sof(H26B)=Sof(C27A)=
 Sof(H27A)=Sof(C28A)=Sof(H28A)=Sof(H28B)=Sof(C29A)=Sof(H29A)=Sof(H29B)=
 Sof(C30A)=Sof(H30A)=Sof(H30B)=FVAR(1)
 Fixed Sof: O2(0.5) C31(0.5) H31A(0.5) H31B(0.5) C32(0.5) H32A(0.5) H32B(0.5)
 C33(0.5) H33A(0.5) H33B(0.5) C34(0.5) H34A(0.5) H34B(0.5)
5.a Ternary CH refined with riding coordinates:
 C13(H13), C15(H15), C18(H18), C23A(H23A), C23B(H23B), C25A(H25A), C25B(H25B),
 C27A(H27A), C27B(H27B)
5.b Secondary CH2 refined with riding coordinates:
 C12(H12A,H12B), C14(H14A,H14B), C16(H16A,H16B), C17(H17A,H17B), C19(H19A,
 H19B), C20(H20A,H20B), C22A(H22A,H22B), C22B(H22C,H22D), C24A(H24A,H24B),
 C24B(H24C,H24D), C26A(H26A,H26B), C26B(H26C,H26D), C28A(H28A,H28B), C28B(H28C,
 H28D), C29A(H29A,H29B), C29B(H29C,H29D), C30A(H30A,H30B), C30B(H30C,H30D),
 C31(H31A,H31B), C32(H32A,H32B), C33(H33A,H33B), C34(H34A,H34B)
5.c Idealised Me refined as rotating group:
 C6(H6A,H6B,H6C), C7(H7A,H7B,H7C), C8(H8A,H8B,H8C), C9(H9A,H9B,H9C), C10(H10A,
 H10B,H10C)
;
_olex2_submission_special_instructions 'No special instructions were received'
_oxdiff_exptl_absorpt_empirical_details
;
Empirical correction (ABSPACK) includes:
- Absorption correction using spherical harmonics
- Frame scaling
- Detector area scaling
- B-factor correction
;
_oxdiff_exptl_absorpt_empirical_full_max 1.402
_oxdiff_exptl_absorpt_empirical_full_min 0.905

loop_
_space_group_symop_operation_xyz
'x, y, z'
'-x, y+1/2, -z+1/2'
'-x, -y, -z'
'x, -y-1/2, z-1/2'

loop_
_atom_site_label
_atom_site_type_symbol
_atom_site_fract_x
_atom_site_fract_y
_atom_site_fract_z
_atom_site_U_iso_or_equiv
_atom_site_adp_type
_atom_site_occupancy
_atom_site_site_symmetry_order
_atom_site_calc_flag
_atom_site_refinement_flags_posn
_atom_site_refinement_flags_adp
_atom_site_refinement_flags_occupancy
_atom_site_disorder_assembly
_atom_site_disorder_group
Ir1 Ir 0.56436(2) 0.30538(2) 0.59905(2) 0.02370(6) Uani 1 1 d . . . . .
Cl1 Cl 0.70330(9) 0.41092(5) 0.63401(5) 0.03424(19) Uani 1 1 d . . . . .
Cl2 Cl 0.59554(8) 0.33324(5) 0.46421(5) 0.02960(18) Uani 1 1 d . . . . .
P1 P 0.38474(8) 0.38631(5) 0.58042(5) 0.02230(17) Uani 1 1 d . . . . .
O1 O 0.4224(2) 0.45413(14) 0.53655(14) 0.0269(5) Uani 1 1 d . . . . .
C1 C 0.5115(4) 0.2170(2) 0.6746(2) 0.0306(8) Uani 1 1 d . . . . .
C2 C 0.6345(4) 0.2465(2) 0.7082(2) 0.0308(8) Uani 1 1 d . . . . .
C3 C 0.7244(4) 0.2308(2) 0.6530(2) 0.0322(8) Uani 1 1 d . . . . .
C4 C 0.6562(4) 0.1964(2) 0.5866(2) 0.0325(9) Uani 1 1 d . . . . .
C5 C 0.5217(4) 0.1892(2) 0.5964(2) 0.0309(8) Uani 1 1 d . . . . .
C6 C 0.4000(4) 0.2053(2) 0.7186(3) 0.0406(10) Uani 1 1 d . . . . .
H6A H 0.319129 0.211603 0.682007 0.061 Uiso 1 1 calc R U . . .
H6B H 0.404290 0.240917 0.761851 0.061 Uiso 1 1 calc R U . . .
H6C H 0.404037 0.155849 0.740650 0.061 Uiso 1 1 calc R U . . .
C7 C 0.6758(4) 0.2760(3) 0.7903(2) 0.0404(10) Uani 1 1 d . . . . .
H7A H 0.725029 0.321044 0.787277 0.061 Uiso 1 1 calc R U . . .
H7B H 0.729621 0.239922 0.822343 0.061 Uiso 1 1 calc R U . . .
H7C H 0.599583 0.286456 0.814883 0.061 Uiso 1 1 calc R U . . .
C8 C 0.8650(4) 0.2488(3) 0.6680(3) 0.0445(10) Uani 1 1 d . . . . .
H8A H 0.896828 0.253372 0.617194 0.067 Uiso 1 1 calc R U . . .
H8B H 0.912079 0.209840 0.699512 0.067 Uiso 1 1 calc R U . . .
H8C H 0.878177 0.295013 0.697103 0.067 Uiso 1 1 calc R U . . .
C9 C 0.7095(5) 0.1691(3) 0.5159(2) 0.0427(10) Uani 1 1 d . . . . .
H9A H 0.740095 0.118950 0.525654 0.064 Uiso 1 1 calc R U . . .
H9B H 0.781376 0.200295 0.506608 0.064 Uiso 1 1 calc R U . . .
H9C H 0.642178 0.170276 0.469196 0.064 Uiso 1 1 calc R U . . .
C10 C 0.4264(4) 0.1443(2) 0.5437(3) 0.0414(10) Uani 1 1 d . . . . .
H10A H 0.452362 0.092924 0.548113 0.062 Uiso 1 1 calc R U . . .
H10B H 0.422634 0.160514 0.488630 0.062 Uiso 1 1 calc R U . . .
H10C H 0.341475 0.149842 0.559699 0.062 Uiso 1 1 calc R U . . .
C11 C 0.2360(3) 0.3520(2) 0.5135(2) 0.0256(7) Uani 1 1 d . . . . .
C12 C 0.1406(4) 0.4155(2) 0.4925(2) 0.0371(9) Uani 1 1 d . . . . .
H12A H 0.110923 0.433259 0.541406 0.045 Uiso 1 1 calc R U . . .
H12B H 0.184579 0.456298 0.469769 0.045 Uiso 1 1 calc R U . . .
C13 C 0.0242(4) 0.3908(3) 0.4325(3) 0.0439(10) Uani 1 1 d . . . . .
H13 H -0.037141 0.432422 0.420435 0.053 Uiso 1 1 calc R U . . .
C14 C 0.0708(5) 0.3664(3) 0.3564(3) 0.0556(14) Uani 1 1 d . . . . .
H14A H -0.003659 0.351918 0.316504 0.067 Uiso 1 1 calc R U . . .
H14B H 0.115561 0.407226 0.334317 0.067 Uiso 1 1 calc R U . . .
C15 C 0.1619(4) 0.3024(3) 0.3744(3) 0.0523(14) Uani 1 1 d . . . . .
H15 H 0.192232 0.286320 0.324442 0.063 Uiso 1 1 calc R U . . .
C16 C 0.2787(4) 0.3261(3) 0.4358(2) 0.0386(9) Uani 1 1 d . . . . .
H16A H 0.338855 0.284533 0.447280 0.046 Uiso 1 1 calc R U . . .
H16B H 0.324945 0.366144 0.413352 0.046 Uiso 1 1 calc R U . . .
C17 C 0.1668(4) 0.2878(2) 0.5460(3) 0.0352(9) Uani 1 1 d . . . . .
H17A H 0.137764 0.302389 0.596206 0.042 Uiso 1 1 calc R U . . .
H17B H 0.227169 0.246362 0.557529 0.042 Uiso 1 1 calc R U . . .
C18 C 0.0499(4) 0.2639(3) 0.4853(3) 0.0425(10) Uani 1 1 d . . . . .
H18 H 0.005081 0.222476 0.507608 0.051 Uiso 1 1 calc R U . . .
C19 C -0.0428(4) 0.3280(3) 0.4673(3) 0.0419(10) Uani 1 1 d . . . . .
H19A H -0.118896 0.312528 0.429180 0.050 Uiso 1 1 calc R U . . .
H19B H -0.072786 0.344089 0.516766 0.050 Uiso 1 1 calc R U . . .
C20 C 0.0947(4) 0.2399(3) 0.4081(3) 0.0554(14) Uani 1 1 d . . . . .
H20A H 0.154288 0.197997 0.418724 0.066 Uiso 1 1 calc R U . . .
H20B H 0.019664 0.224225 0.369275 0.066 Uiso 1 1 calc R U . . .
C21 C 0.3368(3) 0.42429(19) 0.6759(2) 0.0255(7) Uani 1 1 d D . . . .
C22A C 0.4487(5) 0.4170(3) 0.7432(3) 0.0313(10) Uani 0.751(4) 1 d D U P A 1
H22A H 0.525669 0.440748 0.727909 0.038 Uiso 0.751(4) 1 calc R U P A 1
H22B H 0.468664 0.364697 0.752994 0.038 Uiso 0.751(4) 1 calc R U P A 1
C22B C 0.4520(13) 0.4763(8) 0.7105(8) 0.034(2) Uani 0.249(4) 1 d D U P A 2
H22C H 0.533289 0.448211 0.717934 0.041 Uiso 0.249(4) 1 calc R U P A 2
H22D H 0.459472 0.515845 0.671921 0.041 Uiso 0.249(4) 1 calc R U P A 2
C23A C 0.4174(6) 0.4524(3) 0.8201(3) 0.0373(13) Uani 0.751(4) 1 d D U P A 1
H23A H 0.493110 0.447532 0.863238 0.045 Uiso 0.751(4) 1 calc R U P A 1
C23B C 0.4323(17) 0.5103(9) 0.7909(9) 0.038(2) Uani 0.249(4) 1 d D U P A 2
H23B H 0.504024 0.544577 0.810956 0.045 Uiso 0.249(4) 1 calc R U P A 2
C24A C 0.3862(6) 0.5320(3) 0.8053(3) 0.0407(12) Uani 0.751(4) 1 d D U P A 1
H24A H 0.461695 0.557224 0.789952 0.049 Uiso 0.751(4) 1 calc R U P A 1
H24B H 0.366794 0.554680 0.854789 0.049 Uiso 0.751(4) 1 calc R U P A 1
C24B C 0.3050(16) 0.5499(10) 0.7764(12) 0.040(2) Uani 0.249(4) 1 d D U P A 2
H24C H 0.289781 0.573062 0.826592 0.047 Uiso 0.249(4) 1 calc R U P A 2
H24D H 0.309519 0.589227 0.737100 0.047 Uiso 0.249(4) 1 calc R U P A 2
C25A C 0.2712(6) 0.5409(3) 0.7398(3) 0.0383(12) Uani 0.751(4) 1 d D U P A 1
H25A H 0.251709 0.593866 0.730659 0.046 Uiso 0.751(4) 1 calc R U P A 1
C25B C 0.1935(19) 0.5007(10) 0.7466(9) 0.038(2) Uani 0.249(4) 1 d D U P A 2
H25B H 0.110666 0.528411 0.740459 0.045 Uiso 0.249(4) 1 calc R U P A 2
C26A C 0.1561(6) 0.5027(3) 0.7649(4) 0.0389(13) Uani 0.751(4) 1 d D U P A 1
H26A H 0.080412 0.508029 0.722751 0.047 Uiso 0.751(4) 1 calc R U P A 1
H26B H 0.135269 0.525452 0.813960 0.047 Uiso 0.751(4) 1 calc R U P A 1
C26B C 0.1913(19) 0.4379(10) 0.8044(11) 0.038(3) Uani 0.249(4) 1 d D U P A 2
H26C H 0.171411 0.457260 0.855286 0.045 Uiso 0.249(4) 1 calc R U P A 2
H26D H 0.121471 0.403790 0.782849 0.045 Uiso 0.249(4) 1 calc R U P A 2
C27A C 0.1856(6) 0.4220(3) 0.7797(3) 0.0353(13) Uani 0.751(4) 1 d D U P A 1
H27A H 0.109462 0.397134 0.796176 0.042 Uiso 0.751(4) 1 calc R U P A 1
C27B C 0.3170(15) 0.3963(9) 0.8201(9) 0.036(2) Uani 0.249(4) 1 d D U P A 2
H27B H 0.312601 0.356667 0.859924 0.044 Uiso 0.249(4) 1 calc R U P A 2
C28A C 0.3016(5) 0.4142(3) 0.8447(3) 0.0360(12) Uani 0.751(4) 1 d D U P A 1
H28A H 0.282019 0.435986 0.894602 0.043 Uiso 0.751(4) 1 calc R U P A 1
H28B H 0.321318 0.361890 0.854497 0.043 Uiso 0.751(4) 1 calc R U P A 1
C28B C 0.423(2) 0.4497(10) 0.8498(11) 0.037(2) Uani 0.249(4) 1 d D U P A 2
H28C H 0.407464 0.470998 0.900667 0.044 Uiso 0.249(4) 1 calc R U P A 2
H28D H 0.506519 0.423331 0.859811 0.044 Uiso 0.249(4) 1 calc R U P A 2
C29A C 0.2168(5) 0.3873(3) 0.7031(3) 0.0295(10) Uani 0.751(4) 1 d D U P A 1
H29A H 0.141590 0.392245 0.660533 0.035 Uiso 0.751(4) 1 calc R U P A 1
H29B H 0.233987 0.334570 0.712076 0.035 Uiso 0.751(4) 1 calc R U P A 1
C29B C 0.2154(13) 0.4685(8) 0.6663(8) 0.034(2) Uani 0.249(4) 1 d D U P A 2
H29C H 0.141409 0.437226 0.644654 0.040 Uiso 0.249(4) 1 calc R U P A 2
H29D H 0.221076 0.508599 0.628058 0.040 Uiso 0.249(4) 1 calc R U P A 2
C30A C 0.3056(5) 0.5061(3) 0.6632(3) 0.0319(10) Uani 0.751(4) 1 d D U P A 1
H30A H 0.232362 0.511901 0.619524 0.038 Uiso 0.751(4) 1 calc R U P A 1
H30B H 0.380891 0.531550 0.647808 0.038 Uiso 0.751(4) 1 calc R U P A 1
C30B C 0.3383(15) 0.3638(7) 0.7392(7) 0.030(2) Uani 0.249(4) 1 d D U P A 2
H30C H 0.421994 0.338010 0.745769 0.036 Uiso 0.249(4) 1 calc R U P A 2
H30D H 0.269726 0.327848 0.721059 0.036 Uiso 0.249(4) 1 calc R U P A 2
Li1 Li 0.4077(6) 0.5440(4) 0.4889(4) 0.0332(14) Uani 1 1 d . . . . .
O2 O 0.9432(11) 0.5060(7) 0.9587(5) 0.119(3) Uani 0.5 1 d D U P B -1
C31 C 0.8960(17) 0.5787(8) 0.9436(7) 0.121(3) Uani 0.5 1 d D U P B -1
H31A H 0.958739 0.614803 0.969846 0.145 Uiso 0.5 1 calc R U P B -1
H31B H 0.813295 0.585430 0.963449 0.145 Uiso 0.5 1 calc R U P B -1
C32 C 0.8778(17) 0.5876(7) 0.8531(7) 0.115(3) Uani 0.5 1 d D U P B -1
H32A H 0.822546 0.629930 0.834808 0.138 Uiso 0.5 1 calc R U P B -1
H32B H 0.960944 0.591833 0.833250 0.138 Uiso 0.5 1 calc R U P B -1
C33 C 0.8106(13) 0.5149(8) 0.8297(6) 0.095(3) Uani 0.5 1 d D U P B -1
H33A H 0.716553 0.518563 0.828915 0.114 Uiso 0.5 1 calc R U P B -1
H33B H 0.827510 0.498187 0.777126 0.114 Uiso 0.5 1 calc R U P B -1
C34 C 0.8715(15) 0.4657(6) 0.8943(7) 0.103(3) Uani 0.5 1 d D U P B -1
H34A H 0.803952 0.436809 0.914380 0.124 Uiso 0.5 1 calc R U P B -1
H34B H 0.929814 0.431310 0.872708 0.124 Uiso 0.5 1 calc R U P B -1

loop_
_atom_site_aniso_label
_atom_site_aniso_U_11
_atom_site_aniso_U_22
_atom_site_aniso_U_33
_atom_site_aniso_U_23
_atom_site_aniso_U_13
_atom_site_aniso_U_12
Ir1 0.02731(9) 0.02418(9) 0.01950(9) 0.00382(5) 0.00337(6) 0.00395(6)
Cl1 0.0326(4) 0.0340(5) 0.0346(4) 0.0030(4) 0.0003(3) -0.0020(4)
Cl2 0.0317(4) 0.0341(5) 0.0243(4) 0.0064(3) 0.0085(3) 0.0066(3)
P1 0.0251(4) 0.0215(4) 0.0204(4) 0.0030(3) 0.0040(3) 0.0016(3)
O1 0.0282(12) 0.0251(13) 0.0281(12) 0.0087(10) 0.0070(10) 0.0024(10)
C1 0.041(2) 0.0245(18) 0.0271(17) 0.0081(15) 0.0088(15) 0.0048(16)
C2 0.040(2) 0.0307(19) 0.0211(16) 0.0085(15) 0.0030(14) 0.0091(16)
C3 0.0357(19) 0.034(2) 0.0271(17) 0.0118(16) 0.0036(15) 0.0128(16)
C4 0.046(2) 0.0230(18) 0.0295(19) 0.0071(14) 0.0091(17) 0.0156(16)
C5 0.043(2) 0.0198(18) 0.0295(19) 0.0025(14) 0.0052(16) 0.0033(15)
C6 0.048(2) 0.039(2) 0.038(2) 0.0081(18) 0.0135(19) -0.0027(19)
C7 0.046(2) 0.047(3) 0.0254(18) 0.0029(18) -0.0008(17) 0.009(2)
C8 0.035(2) 0.056(3) 0.041(2) 0.010(2) 0.0030(17) 0.012(2)
C9 0.059(3) 0.039(2) 0.032(2) 0.0023(18) 0.0151(19) 0.016(2)
C10 0.052(2) 0.030(2) 0.040(2) -0.0011(18) 0.0000(19) 0.0056(19)
C11 0.0256(16) 0.0291(18) 0.0222(16) 0.0002(14) 0.0043(13) 0.0019(14)
C12 0.0339(19) 0.036(2) 0.037(2) 0.0009(17) -0.0072(16) 0.0057(17)
C13 0.037(2) 0.050(3) 0.039(2) -0.003(2) -0.0120(17) 0.010(2)
C14 0.043(2) 0.090(4) 0.029(2) 0.004(2) -0.0084(18) -0.002(3)
C15 0.035(2) 0.086(4) 0.036(2) -0.027(2) 0.0063(19) -0.001(2)
C16 0.0293(19) 0.058(3) 0.0286(19) -0.0092(19) 0.0060(15) -0.0012(19)
C17 0.0301(19) 0.033(2) 0.042(2) 0.0052(17) 0.0046(16) -0.0020(16)
C18 0.0270(19) 0.042(3) 0.057(3) -0.007(2) 0.0037(18) -0.0057(18)
C19 0.0249(18) 0.056(3) 0.043(2) -0.011(2) -0.0003(16) 0.0027(18)
C20 0.034(2) 0.058(3) 0.069(3) -0.033(3) -0.005(2) 0.003(2)
C21 0.0332(18) 0.0207(17) 0.0237(16) -0.0004(13) 0.0077(14) 0.0014(14)
C22A 0.034(2) 0.033(2) 0.027(2) -0.0033(19) 0.0037(18) 0.000(2)
C22B 0.042(5) 0.030(5) 0.029(5) 0.001(4) 0.005(4) 0.001(5)
C23A 0.045(2) 0.039(3) 0.027(3) -0.006(2) 0.002(2) 0.000(2)
C23B 0.046(4) 0.034(4) 0.032(4) -0.004(4) 0.004(4) 0.001(4)
C24A 0.051(3) 0.035(3) 0.036(3) -0.009(2) 0.007(2) -0.004(2)
C24B 0.050(5) 0.034(4) 0.034(5) -0.001(4) 0.006(4) 0.000(4)
C25A 0.050(3) 0.029(2) 0.035(3) 0.000(2) 0.005(2) 0.005(2)
C25B 0.046(4) 0.036(4) 0.032(4) -0.003(4) 0.010(4) 0.004(4)
C26A 0.045(3) 0.040(3) 0.034(3) -0.003(2) 0.012(2) 0.007(2)
C26B 0.047(4) 0.037(5) 0.030(5) -0.006(4) 0.011(4) 0.001(4)
C27A 0.040(2) 0.037(3) 0.030(3) -0.001(2) 0.010(2) 0.002(2)
C27B 0.047(4) 0.034(4) 0.028(4) -0.002(4) 0.009(4) 0.001(4)
C28A 0.047(3) 0.036(3) 0.026(3) -0.002(2) 0.009(2) 0.006(2)
C28B 0.048(4) 0.034(4) 0.028(4) -0.004(4) 0.006(4) -0.001(4)
C29A 0.032(2) 0.029(2) 0.028(2) -0.0002(19) 0.0065(18) -0.0005(19)
C29B 0.041(4) 0.031(4) 0.030(4) -0.004(4) 0.009(4) 0.003(4)
C30A 0.041(2) 0.025(2) 0.031(2) 0.0005(19) 0.0085(19) 0.004(2)
C30B 0.036(5) 0.029(5) 0.026(5) -0.001(4) 0.011(4) 0.000(4)
Li1 0.032(3) 0.032(4) 0.036(3) 0.007(3) 0.009(3) 0.003(3)
O2 0.132(6) 0.135(7) 0.100(5) -0.003(5) 0.050(5) -0.003(6)
C31 0.134(7) 0.131(7) 0.104(6) -0.003(6) 0.042(5) -0.002(6)
C32 0.126(7) 0.127(7) 0.097(6) -0.009(6) 0.038(5) 0.000(6)
C33 0.104(6) 0.113(7) 0.076(5) -0.016(5) 0.040(5) -0.002(6)
C34 0.119(6) 0.121(7) 0.083(5) -0.010(5) 0.053(5) -0.004(6)

loop_
_atom_type_symbol
_atom_type_description
_atom_type_scat_dispersion_real
_atom_type_scat_dispersion_imag
_atom_type_scat_source
C C 0.0181 0.0091 'International Tables Vol C Tables 4.2.6.8 and 6.1.1.4'
H H 0.0000 0.0000 'International Tables Vol C Tables 4.2.6.8 and 6.1.1.4'
Cl Cl 0.3639 0.7018 'International Tables Vol C Tables 4.2.6.8 and 6.1.1.4'
Ir Ir -4.7710 6.5667 'International Tables Vol C Tables 4.2.6.8 and 6.1.1.4'
Li Li 0.0008 0.0003 'International Tables Vol C Tables 4.2.6.8 and 6.1.1.4'
O O 0.0492 0.0322 'International Tables Vol C Tables 4.2.6.8 and 6.1.1.4'
P P 0.2955 0.4335 'International Tables Vol C Tables 4.2.6.8 and 6.1.1.4'

loop_
_exptl_crystal_face_index_h
_exptl_crystal_face_index_k
_exptl_crystal_face_index_l
_exptl_crystal_face_perp_dist
0 0 -1 0.0262
0 0 1 0.0382
1 0 0 0.0213
-1 0 0 0.0187
0 1 0 0.0397
0 -1 0 0.0511
1 1 -1 0.0206
-1 -1 1 0.0421
0 1 -1 0.0228
0 -1 1 0.0502
0 -1 -1 0.0400
0 1 1 0.0460

loop_
_geom_angle_atom_site_label_1
_geom_angle_atom_site_label_2
_geom_angle_atom_site_label_3
_geom_angle
_geom_angle_site_symmetry_1
_geom_angle_site_symmetry_3
_geom_angle_publ_flag
Cl1 Ir1 Li1 47.97(12) . 3_666 ?
Cl2 Ir1 Cl1 84.24(3) . . ?
Cl2 Ir1 Li1 48.25(12) . 3_666 ?
P1 Ir1 Cl1 88.36(3) . . ?
P1 Ir1 Cl2 88.02(3) . . ?
P1 Ir1 Li1 61.75(12) . 3_666 ?
C1 Ir1 Cl1 129.68(11) . . ?
C1 Ir1 Cl2 142.73(11) . . ?
C1 Ir1 P1 105.56(10) . . ?
C1 Ir1 C3 63.54(14) . . ?
C1 Ir1 C4 63.36(14) . . ?
C1 Ir1 Li1 165.66(15) . 3_666 ?
C2 Ir1 Cl1 94.28(11) . . ?
C2 Ir1 Cl2 146.69(10) . . ?
C2 Ir1 P1 125.26(10) . . ?
C2 Ir1 C1 38.33(15) . . ?
C2 Ir1 C3 38.57(13) . . ?
C2 Ir1 C4 63.03(14) . . ?
C2 Ir1 Li1 142.18(17) . 3_666 ?
C3 Ir1 Cl1 90.01(11) . . ?
C3 Ir1 Cl2 108.13(10) . . ?
C3 Ir1 P1 163.53(10) . . ?
C3 Ir1 Li1 127.00(16) . 3_666 ?
C4 Ir1 Cl1 118.56(12) . . ?
C4 Ir1 Cl2 88.46(10) . . ?
C4 Ir1 P1 152.32(12) . . ?
C4 Ir1 C3 36.12(15) . . ?
C4 Ir1 Li1 130.99(16) . 3_666 ?
C5 Ir1 Cl1 153.43(11) . . ?
C5 Ir1 Cl2 104.14(10) . . ?
C5 Ir1 P1 116.72(12) . . ?
C5 Ir1 C1 38.70(14) . . ?
C5 Ir1 C2 64.76(15) . . ?
C5 Ir1 C3 63.44(16) . . ?
C5 Ir1 C4 38.47(15) . . ?
C5 Ir1 Li1 151.04(16) . 3_666 ?
Li1 Cl1 Ir1 82.42(17) 3_666 . ?
Li1 Cl2 Ir1 82.51(16) 3_666 . ?
Ir1 P1 Li1 72.54(13) . 3_666 ?
O1 P1 Ir1 107.99(10) . . ?
O1 P1 C11 103.13(15) . . ?
O1 P1 C21 104.07(15) . . ?
O1 P1 Li1 35.45(16) . 3_666 ?
C11 P1 Ir1 115.89(12) . . ?
C11 P1 C21 109.33(15) . . ?
C11 P1 Li1 119.92(17) . 3_666 ?
C21 P1 Ir1 115.04(11) . . ?
C21 P1 Li1 119.82(18) . 3_666 ?
P1 O1 Li1 116.7(2) . 3_666 ?
P1 O1 Li1 159.1(3) . . ?
Li1 O1 Li1 84.2(3) . 3_666 ?
C2 C1 Ir1 70.2(2) . . ?
C2 C1 C5 107.9(3) . . ?
C2 C1 C6 125.4(4) . . ?
C5 C1 Ir1 69.9(2) . . ?
C5 C1 C6 125.9(4) . . ?
C6 C1 Ir1 133.4(3) . . ?
C1 C2 Ir1 71.5(2) . . ?
C1 C2 C3 107.6(3) . . ?
C1 C2 C7 128.2(4) . . ?
C3 C2 Ir1 73.37(19) . . ?
C3 C2 C7 123.3(4) . . ?
C7 C2 Ir1 128.9(3) . . ?
C2 C3 Ir1 68.06(19) . . ?
C2 C3 C8 124.6(4) . . ?
C4 C3 Ir1 71.6(2) . . ?
C4 C3 C2 108.0(4) . . ?
C4 C3 C8 127.4(4) . . ?
C8 C3 Ir1 126.3(3) . . ?
C3 C4 Ir1 72.2(2) . . ?
C3 C4 C5 109.5(3) . . ?
C3 C4 C9 126.6(4) . . ?
C5 C4 Ir1 68.2(2) . . ?
C5 C4 C9 123.9(4) . . ?
C9 C4 Ir1 126.7(3) . . ?
C1 C5 Ir1 71.4(2) . . ?
C1 C5 C4 106.7(4) . . ?
C1 C5 C10 127.7(4) . . ?
C4 C5 Ir1 73.3(2) . . ?
C4 C5 C10 123.8(4) . . ?
C10 C5 Ir1 132.3(3) . . ?
C1 C6 H6A 109.5 . . ?
C1 C6 H6B 109.5 . . ?
C1 C6 H6C 109.5 . . ?
H6A C6 H6B 109.5 . . ?
H6A C6 H6C 109.5 . . ?
H6B C6 H6C 109.5 . . ?
C2 C7 H7A 109.5 . . ?
C2 C7 H7B 109.5 . . ?
C2 C7 H7C 109.5 . . ?
H7A C7 H7B 109.5 . . ?
H7A C7 H7C 109.5 . . ?
H7B C7 H7C 109.5 . . ?
C3 C8 H8A 109.5 . . ?
C3 C8 H8B 109.5 . . ?
C3 C8 H8C 109.5 . . ?
H8A C8 H8B 109.5 . . ?
H8A C8 H8C 109.5 . . ?
H8B C8 H8C 109.5 . . ?
C4 C9 H9A 109.5 . . ?
C4 C9 H9B 109.5 . . ?
C4 C9 H9C 109.5 . . ?
H9A C9 H9B 109.5 . . ?
H9A C9 H9C 109.5 . . ?
H9B C9 H9C 109.5 . . ?
C5 C10 H10A 109.5 . . ?
C5 C10 H10B 109.5 . . ?
C5 C10 H10C 109.5 . . ?
H10A C10 H10B 109.5 . . ?
H10A C10 H10C 109.5 . . ?
H10B C10 H10C 109.5 . . ?
C12 C11 P1 109.6(3) . . ?
C16 C11 P1 107.2(2) . . ?
C16 C11 C12 107.6(3) . . ?
C17 C11 P1 115.5(3) . . ?
C17 C11 C12 109.5(3) . . ?
C17 C11 C16 107.1(3) . . ?
C11 C12 H12A 109.5 . . ?
C11 C12 H12B 109.5 . . ?
H12A C12 H12B 108.1 . . ?
C13 C12 C11 110.7(3) . . ?
C13 C12 H12A 109.5 . . ?
C13 C12 H12B 109.5 . . ?
C12 C13 H13 109.5 . . ?
C14 C13 C12 108.9(4) . . ?
C14 C13 H13 109.5 . . ?
C19 C13 C12 109.5(4) . . ?
C19 C13 H13 109.5 . . ?
C19 C13 C14 110.0(4) . . ?
C13 C14 H14A 109.8 . . ?
C13 C14 H14B 109.8 . . ?
H14A C14 H14B 108.2 . . ?
C15 C14 C13 109.5(4) . . ?
C15 C14 H14A 109.8 . . ?
C15 C14 H14B 109.8 . . ?
C14 C15 H15 109.4 . . ?
C14 C15 C16 109.2(4) . . ?
C16 C15 H15 109.4 . . ?
C20 C15 C14 110.2(4) . . ?
C20 C15 H15 109.4 . . ?
C20 C15 C16 109.0(4) . . ?
C11 C16 C15 111.1(3) . . ?
C11 C16 H16A 109.4 . . ?
C11 C16 H16B 109.4 . . ?
C15 C16 H16A 109.4 . . ?
C15 C16 H16B 109.4 . . ?
H16A C16 H16B 108.0 . . ?
C11 C17 H17A 109.6 . . ?
C11 C17 H17B 109.6 . . ?
C11 C17 C18 110.5(3) . . ?
H17A C17 H17B 108.1 . . ?
C18 C17 H17A 109.6 . . ?
C18 C17 H17B 109.6 . . ?
C17 C18 H18 109.6 . . ?
C19 C18 C17 109.5(4) . . ?
C19 C18 H18 109.6 . . ?
C19 C18 C20 108.8(4) . . ?
C20 C18 C17 109.7(3) . . ?
C20 C18 H18 109.6 . . ?
C13 C19 C18 109.8(3) . . ?
C13 C19 H19A 109.7 . . ?
C13 C19 H19B 109.7 . . ?
C18 C19 H19A 109.7 . . ?
C18 C19 H19B 109.7 . . ?
H19A C19 H19B 108.2 . . ?
C15 C20 C18 109.6(4) . . ?
C15 C20 H20A 109.7 . . ?
C15 C20 H20B 109.7 . . ?
C18 C20 H20A 109.7 . . ?
C18 C20 H20B 109.7 . . ?
H20A C20 H20B 108.2 . . ?
C22A C21 P1 109.6(3) . . ?
C22A C21 C29A 107.7(3) . . ?
C22A C21 C30A 108.3(4) . . ?
C22B C21 P1 104.4(5) . . ?
C29A C21 P1 115.3(3) . . ?
C29B C21 P1 116.0(6) . . ?
C29B C21 C22B 107.7(9) . . ?
C29B C21 C30B 112.3(9) . . ?
C30A C21 P1 108.3(3) . . ?
C30A C21 C29A 107.4(3) . . ?
C30B C21 P1 111.0(5) . . ?
C30B C21 C22B 104.4(8) . . ?
C21 C22A H22A 109.4 . . ?
C21 C22A H22B 109.4 . . ?
C21 C22A C23A 111.2(4) . . ?
H22A C22A H22B 108.0 . . ?
C23A C22A H22A 109.4 . . ?
C23A C22A H22B 109.4 . . ?
C21 C22B H22C 109.3 . . ?
C21 C22B H22D 109.3 . . ?
H22C C22B H22D 107.9 . . ?
C23B C22B C21 111.8(11) . . ?
C23B C22B H22C 109.3 . . ?
C23B C22B H22D 109.3 . . ?
C22A C23A H23A 109.6 . . ?
C24A C23A C22A 109.6(5) . . ?
C24A C23A H23A 109.6 . . ?
C24A C23A C28A 109.1(5) . . ?
C28A C23A C22A 109.2(5) . . ?
C28A C23A H23A 109.6 . . ?
C22B C23B H23B 110.9 . . ?
C24B C23B C22B 106.7(13) . . ?
C24B C23B H23B 110.9 . . ?
C24B C23B C28B 108.5(16) . . ?
C28B C23B C22B 108.8(14) . . ?
C28B C23B H23B 110.9 . . ?
C23A C24A H24A 109.5 . . ?
C23A C24A H24B 109.5 . . ?
C23A C24A C25A 110.7(5) . . ?
H24A C24A H24B 108.1 . . ?
C25A C24A H24A 109.5 . . ?
C25A C24A H24B 109.5 . . ?
C23B C24B H24C 109.0 . . ?
C23B C24B H24D 109.0 . . ?
H24C C24B H24D 107.8 . . ?
C25B C24B C23B 113.1(15) . . ?
C25B C24B H24C 109.0 . . ?
C25B C24B H24D 109.0 . . ?
C24A C25A H25A 109.8 . . ?
C24A C25A C30A 108.1(5) . . ?
C26A C25A C24A 108.7(5) . . ?
C26A C25A H25A 109.8 . . ?
C26A C25A C30A 110.6(5) . . ?
C30A C25A H25A 109.8 . . ?
C24B C25B H25B 110.6 . . ?
C24B C25B C26B 109.0(16) . . ?
C24B C25B C29B 108.2(15) . . ?
C26B C25B H25B 110.6 . . ?
C26B C25B C29B 107.8(14) . . ?
C29B C25B H25B 110.6 . . ?
C25A C26A H26A 109.6 . . ?
C25A C26A H26B 109.6 . . ?
C25A C26A C27A 110.1(5) . . ?
H26A C26A H26B 108.2 . . ?
C27A C26A H26A 109.6 . . ?
C27A C26A H26B 109.6 . . ?
C25B C26B H26C 108.9 . . ?
C25B C26B H26D 108.9 . . ?
H26C C26B H26D 107.7 . . ?
C27B C26B C25B 113.3(17) . . ?
C27B C26B H26C 108.9 . . ?
C27B C26B H26D 108.9 . . ?
C26A C27A H27A 109.8 . . ?
C26A C27A C29A 109.1(5) . . ?
C28A C27A C26A 109.3(5) . . ?
C28A C27A H27A 109.8 . . ?
C28A C27A C29A 109.1(5) . . ?
C29A C27A H27A 109.8 . . ?
C26B C27B H27B 110.7 . . ?
C26B C27B C30B 106.3(13) . . ?
C28B C27B C26B 108.3(16) . . ?
C28B C27B H27B 110.7 . . ?
C28B C27B C30B 110.0(14) . . ?
C30B C27B H27B 110.7 . . ?
C23A C28A C27A 110.0(5) . . ?
C23A C28A H28A 109.7 . . ?
C23A C28A H28B 109.7 . . ?
C27A C28A H28A 109.7 . . ?
C27A C28A H28B 109.7 . . ?
H28A C28A H28B 108.2 . . ?
C23B C28B C27B 111.9(15) . . ?
C23B C28B H28C 109.2 . . ?
C23B C28B H28D 109.2 . . ?
C27B C28B H28C 109.2 . . ?
C27B C28B H28D 109.2 . . ?
H28C C28B H28D 107.9 . . ?
C21 C29A H29A 109.4 . . ?
C21 C29A H29B 109.4 . . ?
C27A C29A C21 111.2(4) . . ?
C27A C29A H29A 109.4 . . ?
C27A C29A H29B 109.4 . . ?
H29A C29A H29B 108.0 . . ?
C21 C29B C25B 110.7(12) . . ?
C21 C29B H29C 109.5 . . ?
C21 C29B H29D 109.5 . . ?
C25B C29B H29C 109.5 . . ?
C25B C29B H29D 109.5 . . ?
H29C C29B H29D 108.1 . . ?
C21 C30A C25A 110.8(4) . . ?
C21 C30A H30A 109.5 . . ?
C21 C30A H30B 109.5 . . ?
C25A C30A H30A 109.5 . . ?
C25A C30A H30B 109.5 . . ?
H30A C30A H30B 108.1 . . ?
C21 C30B C27B 111.0(11) . . ?
C21 C30B H30C 109.4 . . ?
C21 C30B H30D 109.4 . . ?
C27B C30B H30C 109.4 . . ?
C27B C30B H30D 109.4 . . ?
H30C C30B H30D 108.0 . . ?
Cl1 Li1 Ir1 49.62(12) 3_666 3_666 ?
Cl1 Li1 Cl2 86.4(2) 3_666 3_666 ?
Cl1 Li1 P1 77.76(18) 3_666 3_666 ?
Cl1 Li1 Li1 128.2(4) 3_666 3_666 ?
Cl2 Li1 Ir1 49.24(12) 3_666 3_666 ?
Cl2 Li1 P1 77.03(19) 3_666 3_666 ?
Cl2 Li1 Li1 127.3(4) 3_666 3_666 ?
P1 Li1 Ir1 45.72(10) 3_666 3_666 ?
O1 Li1 Ir1 73.6(2) 3_666 3_666 ?
O1 Li1 Ir1 169.4(3) . 3_666 ?
O1 Li1 Cl1 134.3(4) . 3_666 ?
O1 Li1 Cl1 98.2(3) 3_666 3_666 ?
O1 Li1 Cl2 97.0(3) 3_666 3_666 ?
O1 Li1 Cl2 134.6(3) . 3_666 ?
O1 Li1 P1 123.7(3) . 3_666 ?
O1 Li1 P1 27.86(13) 3_666 3_666 ?
O1 Li1 O1 95.8(3) . 3_666 ?
O1 Li1 Li1 49.1(2) . 3_666 ?
O1 Li1 Li1 46.7(2) 3_666 3_666 ?
Li1 Li1 Ir1 120.2(4) 3_666 3_666 ?
Li1 Li1 P1 74.5(3) 3_666 3_666 ?
C31 O2 C34 102.5(7) . . ?
O2 C31 H31A 110.7 . . ?
O2 C31 H31B 110.7 . . ?
O2 C31 C32 105.4(7) . . ?
H31A C31 H31B 108.8 . . ?
C32 C31 H31A 110.7 . . ?
C32 C31 H31B 110.7 . . ?
C31 C32 H32A 112.0 . . ?
C31 C32 H32B 112.0 . . ?
H32A C32 H32B 109.7 . . ?
C33 C32 C31 98.6(6) . . ?
C33 C32 H32A 112.0 . . ?
C33 C32 H32B 112.0 . . ?
C32 C33 H33A 111.4 . . ?
C32 C33 H33B 111.4 . . ?
H33A C33 H33B 109.2 . . ?
C34 C33 C32 101.9(6) . . ?
C34 C33 H33A 111.4 . . ?
C34 C33 H33B 111.4 . . ?
O2 C34 C33 111.6(7) . . ?
O2 C34 H34A 109.3 . . ?
O2 C34 H34B 109.3 . . ?
C33 C34 H34A 109.3 . . ?
C33 C34 H34B 109.3 . . ?
H34A C34 H34B 108.0 . . ?

loop_
_geom_bond_atom_site_label_1
_geom_bond_atom_site_label_2
_geom_bond_distance
_geom_bond_site_symmetry_2
_geom_bond_publ_flag
Ir1 Cl1 2.4413(9) . ?
Ir1 Cl2 2.4270(8) . ?
Ir1 P1 2.3841(9) . ?
Ir1 C1 2.195(4) . ?
Ir1 C2 2.178(3) . ?
Ir1 C3 2.250(4) . ?
Ir1 C4 2.243(4) . ?
Ir1 C5 2.174(4) . ?
Ir1 Li1 3.177(7) 3_666 ?
Cl1 Li1 2.381(7) 3_666 ?
Cl2 Li1 2.390(7) 3_666 ?
P1 O1 1.535(3) . ?
P1 C11 1.893(4) . ?
P1 C21 1.910(3) . ?
P1 Li1 2.934(6) 3_666 ?
O1 Li1 1.832(7) . ?
O1 Li1 1.904(7) 3_666 ?
C1 C2 1.436(6) . ?
C1 C5 1.448(5) . ?
C1 C6 1.503(6) . ?
C2 C3 1.464(5) . ?
C2 C7 1.499(5) . ?
C3 C4 1.393(6) . ?
C3 C8 1.498(6) . ?
C4 C5 1.456(6) . ?
C4 C9 1.493(5) . ?
C5 C10 1.485(6) . ?
C6 H6A 0.9800 . ?
C6 H6B 0.9800 . ?
C6 H6C 0.9800 . ?
C7 H7A 0.9800 . ?
C7 H7B 0.9800 . ?
C7 H7C 0.9800 . ?
C8 H8A 0.9800 . ?
C8 H8B 0.9800 . ?
C8 H8C 0.9800 . ?
C9 H9A 0.9800 . ?
C9 H9B 0.9800 . ?
C9 H9C 0.9800 . ?
C10 H10A 0.9800 . ?
C10 H10B 0.9800 . ?
C10 H10C 0.9800 . ?
C11 C12 1.541(5) . ?
C11 C16 1.538(5) . ?
C11 C17 1.533(5) . ?
C12 H12A 0.9900 . ?
C12 H12B 0.9900 . ?
C12 C13 1.536(5) . ?
C13 H13 1.0000 . ?
C13 C14 1.523(6) . ?
C13 C19 1.519(7) . ?
C14 H14A 0.9900 . ?
C14 H14B 0.9900 . ?
C14 C15 1.515(7) . ?
C15 H15 1.0000 . ?
C15 C16 1.547(6) . ?
C15 C20 1.507(8) . ?
C16 H16A 0.9900 . ?
C16 H16B 0.9900 . ?
C17 H17A 0.9900 . ?
C17 H17B 0.9900 . ?
C17 C18 1.541(6) . ?
C18 H18 1.0000 . ?
C18 C19 1.527(6) . ?
C18 C20 1.531(7) . ?
C19 H19A 0.9900 . ?
C19 H19B 0.9900 . ?
C20 H20A 0.9900 . ?
C20 H20B 0.9900 . ?
C21 C22A 1.515(5) . ?
C21 C22B 1.581(12) . ?
C21 C29A 1.567(5) . ?
C21 C29B 1.501(11) . ?
C21 C30A 1.543(6) . ?
C21 C30B 1.545(11) . ?
C22A H22A 0.9900 . ?
C22A H22B 0.9900 . ?
C22A C23A 1.543(7) . ?
C22B H22C 0.9900 . ?
C22B H22D 0.9900 . ?
C22B C23B 1.548(14) . ?
C23A H23A 1.0000 . ?
C23A C24A 1.507(8) . ?
C23A C28A 1.520(8) . ?
C23B H23B 1.0000 . ?
C23B C24B 1.509(13) . ?
C23B C28B 1.510(13) . ?
C24A H24A 0.9900 . ?
C24A H24B 0.9900 . ?
C24A C25A 1.521(7) . ?
C24B H24C 0.9900 . ?
C24B H24D 0.9900 . ?
C24B C25B 1.505(14) . ?
C25A H25A 1.0000 . ?
C25A C26A 1.518(7) . ?
C25A C30A 1.546(7) . ?
C25B H25B 1.0000 . ?
C25B C26B 1.517(14) . ?
C25B C29B 1.541(14) . ?
C26A H26A 0.9900 . ?
C26A H26B 0.9900 . ?
C26A C27A 1.523(7) . ?
C26B H26C 0.9900 . ?
C26B H26D 0.9900 . ?
C26B C27B 1.514(14) . ?
C27A H27A 1.0000 . ?
C27A C28A 1.522(7) . ?
C27A C29A 1.534(7) . ?
C27B H27B 1.0000 . ?
C27B C28B 1.513(14) . ?
C27B C30B 1.551(13) . ?
C28A H28A 0.9900 . ?
C28A H28B 0.9900 . ?
C28B H28C 0.9900 . ?
C28B H28D 0.9900 . ?
C29A H29A 0.9900 . ?
C29A H29B 0.9900 . ?
C29B H29C 0.9900 . ?
C29B H29D 0.9900 . ?
C30A H30A 0.9900 . ?
C30A H30B 0.9900 . ?
C30B H30C 0.9900 . ?
C30B H30D 0.9900 . ?
Li1 Li1 2.506(13) 3_666 ?
O2 C31 1.431(9) . ?
O2 C34 1.435(9) . ?
C31 H31A 0.9900 . ?
C31 H31B 0.9900 . ?
C31 C32 1.533(9) . ?
C32 H32A 0.9900 . ?
C32 H32B 0.9900 . ?
C32 C33 1.531(9) . ?
C33 H33A 0.9900 . ?
C33 H33B 0.9900 . ?
C33 C34 1.488(8) . ?
C34 H34A 0.9900 . ?
C34 H34B 0.9900 . ?

loop_
_geom_torsion_atom_site_label_1
_geom_torsion_atom_site_label_2
_geom_torsion_atom_site_label_3
_geom_torsion_atom_site_label_4
_geom_torsion
_geom_torsion_site_symmetry_1
_geom_torsion_site_symmetry_2
_geom_torsion_site_symmetry_3
_geom_torsion_site_symmetry_4
_geom_torsion_publ_flag
Ir1 P1 O1 Li1 -179.1(8) . . . . ?
Ir1 P1 O1 Li1 -0.6(3) . . . 3_666 ?
Ir1 P1 C11 C12 -167.6(2) . . . . ?
Ir1 P1 C11 C16 -51.1(3) . . . . ?
Ir1 P1 C11 C17 68.1(3) . . . . ?
Ir1 C1 C2 C3 -64.9(2) . . . . ?
Ir1 C1 C2 C7 125.3(4) . . . . ?
Ir1 C1 C5 C4 65.3(2) . . . . ?
Ir1 C1 C5 C10 -129.6(4) . . . . ?
Ir1 C2 C3 C4 -60.8(3) . . . . ?
Ir1 C2 C3 C8 119.8(4) . . . . ?
Ir1 C3 C4 C5 -58.2(2) . . . . ?
Ir1 C3 C4 C9 122.9(4) . . . . ?
Ir1 C4 C5 C1 -64.0(2) . . . . ?
Ir1 C4 C5 C10 130.1(4) . . . . ?
P1 O1 Li1 Ir1 179.3(13) . . . 3_666 ?
P1 O1 Li1 Cl1 -74.0(9) . . . 3_666 ?
P1 O1 Li1 Cl2 72.9(10) . . . 3_666 ?
P1 O1 Li1 P1 179.0(5) . . . 3_666 ?
P1 O1 Li1 O1 178.7(6) . . . 3_666 ?
P1 O1 Li1 Li1 178.7(6) . . . 3_666 ?
P1 C11 C12 C13 175.1(3) . . . . ?
P1 C11 C16 C15 -175.7(3) . . . . ?
P1 C11 C17 C18 -178.6(3) . . . . ?
P1 C21 C22A C23A 175.7(4) . . . . ?
P1 C21 C22B C23B -177.8(10) . . . . ?
P1 C21 C29A C27A -179.5(3) . . . . ?
P1 C21 C29B C25B -175.6(9) . . . . ?
P1 C21 C30A C25A -177.8(4) . . . . ?
P1 C21 C30B C27B 172.6(9) . . . . ?
O1 P1 C11 C12 -49.8(3) . . . . ?
O1 P1 C11 C16 66.6(3) . . . . ?
O1 P1 C11 C17 -174.1(3) . . . . ?
C1 C2 C3 Ir1 63.7(2) . . . . ?
C1 C2 C3 C4 2.9(4) . . . . ?
C1 C2 C3 C8 -176.5(4) . . . . ?
C2 C1 C5 Ir1 -60.2(3) . . . . ?
C2 C1 C5 C4 5.1(4) . . . . ?
C2 C1 C5 C10 170.2(4) . . . . ?
C2 C3 C4 Ir1 58.6(3) . . . . ?
C2 C3 C4 C5 0.3(4) . . . . ?
C2 C3 C4 C9 -178.5(4) . . . . ?
C3 C4 C5 Ir1 60.7(3) . . . . ?
C3 C4 C5 C1 -3.4(4) . . . . ?
C3 C4 C5 C10 -169.2(4) . . . . ?
C5 C1 C2 Ir1 60.0(2) . . . . ?
C5 C1 C2 C3 -4.9(4) . . . . ?
C5 C1 C2 C7 -174.7(4) . . . . ?
C6 C1 C2 Ir1 -129.9(4) . . . . ?
C6 C1 C2 C3 165.2(4) . . . . ?
C6 C1 C2 C7 -4.5(6) . . . . ?
C6 C1 C5 Ir1 129.7(4) . . . . ?
C6 C1 C5 C4 -165.0(4) . . . . ?
C6 C1 C5 C10 0.1(6) . . . . ?
C7 C2 C3 Ir1 -126.0(4) . . . . ?
C7 C2 C3 C4 173.2(4) . . . . ?
C7 C2 C3 C8 -6.2(6) . . . . ?
C8 C3 C4 Ir1 -122.1(4) . . . . ?
C8 C3 C4 C5 179.7(4) . . . . ?
C8 C3 C4 C9 0.8(6) . . . . ?
C9 C4 C5 Ir1 -120.4(4) . . . . ?
C9 C4 C5 C1 175.5(3) . . . . ?
C9 C4 C5 C10 9.7(6) . . . . ?
C11 P1 O1 Li1 -123.7(3) . . . 3_666 ?
C11 P1 O1 Li1 57.7(8) . . . . ?
C11 C12 C13 C14 -61.3(5) . . . . ?
C11 C12 C13 C19 59.0(5) . . . . ?
C11 C17 C18 C19 -59.0(5) . . . . ?
C11 C17 C18 C20 60.3(5) . . . . ?
C12 C11 C16 C15 -57.9(5) . . . . ?
C12 C11 C17 C18 57.1(4) . . . . ?
C12 C13 C14 C15 61.4(5) . . . . ?
C12 C13 C19 C18 -60.4(5) . . . . ?
C13 C14 C15 C16 -60.3(5) . . . . ?
C13 C14 C15 C20 59.4(5) . . . . ?
C14 C13 C19 C18 59.3(4) . . . . ?
C14 C15 C16 C11 59.6(5) . . . . ?
C14 C15 C20 C18 -60.5(5) . . . . ?
C16 C11 C12 C13 58.9(4) . . . . ?
C16 C11 C17 C18 -59.3(4) . . . . ?
C16 C15 C20 C18 59.4(5) . . . . ?
C17 C11 C12 C13 -57.2(4) . . . . ?
C17 C11 C16 C15 59.8(5) . . . . ?
C17 C18 C19 C13 60.5(5) . . . . ?
C17 C18 C20 C15 -59.8(5) . . . . ?
C19 C13 C14 C15 -58.6(5) . . . . ?
C19 C18 C20 C15 60.0(5) . . . . ?
C20 C15 C16 C11 -60.9(5) . . . . ?
C20 C18 C19 C13 -59.4(4) . . . . ?
C21 P1 O1 Li1 122.1(3) . . . 3_666 ?
C21 P1 O1 Li1 -56.4(8) . . . . ?
C21 P1 C11 C12 60.5(3) . . . . ?
C21 P1 C11 C16 176.9(3) . . . . ?
C21 P1 C11 C17 -63.8(3) . . . . ?
C21 C22A C23A C24A -58.7(6) . . . . ?
C21 C22A C23A C28A 60.8(6) . . . . ?
C21 C22B C23B C24B -56.9(16) . . . . ?
C21 C22B C23B C28B 60.0(17) . . . . ?
C22A C21 C29A C27A 57.8(5) . . . . ?
C22A C21 C30A C25A -58.9(5) . . . . ?
C22A C23A C24A C25A 59.6(7) . . . . ?
C22A C23A C28A C27A -60.5(6) . . . . ?
C22B C21 C29B C25B -59.1(14) . . . . ?
C22B C21 C30B C27B 60.6(13) . . . . ?
C22B C23B C24B C25B 59.5(18) . . . . ?
C22B C23B C28B C27B -57(2) . . . . ?
C23A C24A C25A C26A 59.9(7) . . . . ?
C23A C24A C25A C30A -60.2(6) . . . . ?
C23B C24B C25B C26B 55(2) . . . . ?
C23B C24B C25B C29B -61.7(19) . . . . ?
C24A C23A C28A C27A 59.3(6) . . . . ?
C24A C25A C26A C27A -59.3(7) . . . . ?
C24A C25A C30A C21 59.9(6) . . . . ?
C24B C23B C28B C27B 59(2) . . . . ?
C24B C25B C26B C27B -55(2) . . . . ?
C24B C25B C29B C21 61.1(17) . . . . ?
C25A C26A C27A C28A 59.5(7) . . . . ?
C25A C26A C27A C29A -59.7(6) . . . . ?
C25B C26B C27B C28B 56(2) . . . . ?
C25B C26B C27B C30B -61.8(19) . . . . ?
C26A C25A C30A C21 -59.0(6) . . . . ?
C26A C27A C28A C23A -59.2(7) . . . . ?
C26A C27A C29A C21 60.4(6) . . . . ?
C26B C25B C29B C21 -56.7(17) . . . . ?
C26B C27B C28B C23B -58(2) . . . . ?
C26B C27B C30B C21 56.2(16) . . . . ?
C28A C23A C24A C25A -59.9(7) . . . . ?
C28A C27A C29A C21 -59.0(6) . . . . ?
C28B C23B C24B C25B -58(2) . . . . ?
C28B C27B C30B C21 -60.8(16) . . . . ?
C29A C21 C22A C23A -58.1(5) . . . . ?
C29A C21 C30A C25A 57.2(5) . . . . ?
C29A C27A C28A C23A 60.0(6) . . . . ?
C29B C21 C22B C23B 58.4(13) . . . . ?
C29B C21 C30B C27B -55.8(14) . . . . ?
C29B C25B C26B C27B 62.4(19) . . . . ?
C30A C21 C22A C23A 57.7(5) . . . . ?
C30A C21 C29A C27A -58.7(5) . . . . ?
C30A C25A C26A C27A 59.2(6) . . . . ?
C30B C21 C22B C23B -61.2(13) . . . . ?
C30B C21 C29B C25B 55.3(14) . . . . ?
C30B C27B C28B C23B 57(2) . . . . ?
Li1 P1 O1 Li1 -178.5(7) 3_666 . . . ?
Li1 P1 C11 C12 -83.6(3) 3_666 . . . ?
Li1 P1 C11 C16 32.8(3) 3_666 . . . ?
Li1 P1 C11 C17 152.1(3) 3_666 . . . ?
Li1 O1 Li1 Ir1 0.6(17) 3_666 . . 3_666 ?
Li1 O1 Li1 Cl1 107.3(5) 3_666 . . 3_666 ?
Li1 O1 Li1 Cl2 -105.8(5) 3_666 . . 3_666 ?
Li1 O1 Li1 P1 0.29(14) 3_666 . . 3_666 ?
Li1 O1 Li1 O1 -0.001(0) 3_666 . . 3_666 ?
O2 C31 C32 C33 45.4(14) . . . . ?
C31 O2 C34 C33 15.8(16) . . . . ?
C31 C32 C33 C34 -33.0(13) . . . . ?
C32 C33 C34 O2 12.4(16) . . . . ?
C34 O2 C31 C32 -38.2(14) . . . . ?

loop_
_exptl_oxdiff_crystal_face_indexfrac_h
_exptl_oxdiff_crystal_face_indexfrac_k
_exptl_oxdiff_crystal_face_indexfrac_l
_exptl_oxdiff_crystal_face_x
_exptl_oxdiff_crystal_face_y
_exptl_oxdiff_crystal_face_z
0.0000 0.0000 -1.0000 0.0138 0.0713 0.0557
-0.0000 -0.0000 1.0000 -0.0138 -0.0713 -0.0557
1.0000 0.0000 0.0000 -0.0009 -0.1086 0.1009
-1.0000 -0.0000 -0.0000 0.0009 0.1086 -0.1009
-0.0000 1.0000 0.0000 -0.0831 0.0090 0.0090
0.0000 -1.0000 -0.0000 0.0831 -0.0090 -0.0090
1.0000 1.0000 -1.0000 -0.0702 -0.0282 0.1655
-1.0000 -1.0000 1.0000 0.0702 0.0282 -0.1655
-0.0000 1.0000 -1.0000 -0.0693 0.0804 0.0646
0.0000 -1.0000 1.0000 0.0693 -0.0804 -0.0646
0.0000 -1.0000 -1.0000 0.0969 0.0623 0.0467
-0.0000 1.0000 1.0000 -0.0969 -0.0623 -0.0467
